data_7060237
loop_
_publ_author_name
'Grudova, Mariya V.'
'Gil, Diego M.'
'Khrustalev, Victor N.'
'Nikitina, Eugeniya V.'
'Sinelshchikova, Anna A.'
'Grigoriev, Mikhail S.'
'Kletskov, Alexey V.'
'Frontera, Antonio'
'Zubkov, Fedor I.'

_publ_section_title
;
 Synthesis, X-ray characterization and theoretical study of
 3a,6:7,9a-diepoxybenzo[de]isoquinoline derivatives: on the importance of
 F&#x22EF;O interactions
;
_journal_issue 46
_journal_name_full 'New Journal of Chemistry'
_journal_page_first 20167
_journal_page_last 20180
_journal_paper_doi 10.1039/D0NJ04328A
_journal_volume 44
_journal_year 2020
_chemical_formula_moiety 'C20 H14 Cl F6 N O4 S'
_chemical_formula_sum 'C20 H14 Cl F6 N O4 S'
_chemical_formula_weight 513.83
_space_group_crystal_system monoclinic
_space_group_IT_number 14
_space_group_name_Hall '-P 2ybc'
_space_group_name_H-M_alt 'P 1 21/c 1'
_atom_sites_solution_hydrogens geom
_atom_sites_solution_primary difmap
_atom_sites_solution_secondary difmap
_audit_creation_method SHELXL-2018/3
_audit_update_record
;
2020-08-18 deposited with the CCDC.	2020-10-27 downloaded from the CCDC.
;
_cell_angle_alpha 90
_cell_angle_beta 101.776(1)
_cell_angle_gamma 90
_cell_formula_units_Z 4
_cell_length_a 12.1445(5)
_cell_length_b 15.3437(6)
_cell_length_c 10.8727(4)
_cell_measurement_reflns_used 6972
_cell_measurement_temperature 296(2)
_cell_measurement_theta_max 29.81
_cell_measurement_theta_min 2.65
_cell_volume 1983.39(13)
_computing_cell_refinement 'SAINT (Bruker, 2013)'
_computing_data_collection 'APEX3 (Bruker, 2018)'
_computing_data_reduction 'SAINT (Bruker, 2013)'
_computing_molecular_graphics 'SHELXTL (Sheldrick, 2015)'
_computing_publication_material 'SHELXTL (Sheldrick, 2015)'
_computing_structure_refinement 'SHELXL (Sheldrick, 2015)'
_computing_structure_solution 'SHELXT (Sheldrick, 2015)'
_diffrn_ambient_temperature 296(2)
_diffrn_measured_fraction_theta_full 0.994
_diffrn_measured_fraction_theta_max 0.996
_diffrn_measurement_device_type 'Bruker KAPPA APEX II area-detector diffractometer'
_diffrn_measurement_method '\f and \w scan'
_diffrn_radiation_type MoK\a
_diffrn_radiation_wavelength 0.71073
_diffrn_reflns_av_R_equivalents 0.0282
_diffrn_reflns_av_unetI/netI 0.0248
_diffrn_reflns_Laue_measured_fraction_full 0.994
_diffrn_reflns_Laue_measured_fraction_max 0.996
_diffrn_reflns_limit_h_max 16
_diffrn_reflns_limit_h_min -17
_diffrn_reflns_limit_k_max 17
_diffrn_reflns_limit_k_min -21
_diffrn_reflns_limit_l_max 15
_diffrn_reflns_limit_l_min -10
_diffrn_reflns_number 27385
_diffrn_reflns_point_group_measured_fraction_full 0.994
_diffrn_reflns_point_group_measured_fraction_max 0.996
_diffrn_reflns_theta_full 25.242
_diffrn_reflns_theta_max 30.000
_diffrn_reflns_theta_min 4.337
_exptl_absorpt_coefficient_mu 0.385
_exptl_absorpt_correction_T_max 0.887
_exptl_absorpt_correction_T_min 0.839
_exptl_absorpt_correction_type multi-scan
_exptl_absorpt_process_details 'SADABS (Bruker, 2016)'
_exptl_crystal_colour colourless
_exptl_crystal_density_diffrn 1.721
_exptl_crystal_description block
_exptl_crystal_F_000 1040
_exptl_crystal_size_max 0.500
_exptl_crystal_size_mid 0.440
_exptl_crystal_size_min 0.320
_refine_diff_density_max 0.358
_refine_diff_density_min -0.472
_refine_diff_density_rms 0.047
_refine_ls_extinction_method none
_refine_ls_goodness_of_fit_ref 1.020
_refine_ls_hydrogen_treatment constr
_refine_ls_matrix_type full
_refine_ls_number_parameters 318
_refine_ls_number_reflns 5767
_refine_ls_number_restraints 21
_refine_ls_restrained_S_all 1.023
_refine_ls_R_factor_all 0.0604
_refine_ls_R_factor_gt 0.0404
_refine_ls_shift/su_max 0.001
_refine_ls_shift/su_mean 0.000
_refine_ls_structure_factor_coef Fsqd
_refine_ls_weighting_details 'w=1/[\s^2^(Fo^2^)+(0.0441P)^2^+0.7050P] where P=(Fo^2^+2Fc^2^)/3'
_refine_ls_weighting_scheme calc
_refine_ls_wR_factor_gt 0.0958
_refine_ls_wR_factor_ref 0.1079
_reflns_Friedel_coverage 0.000
_reflns_number_gt 4235
_reflns_number_total 5767
_reflns_threshold_expression 'I > 2\s(I)'
_cod_data_source_file d0nj04328a2.cif
_cod_data_source_block 8a
_cod_original_sg_symbol_H-M 'P 21/c'
_cod_database_code 7060237
_shelx_shelxl_version_number 2018/3
_shelx_space_group_comment
;
The symmetry employed for this shelxl refinement is uniquely defined
by the following loop, which should always be used as a source of
symmetry information in preference to the above space-group names.
They are only intended as comments.
;
_shelx_estimated_absorpt_t_min 0.831
_shelx_estimated_absorpt_t_max 0.887

loop_
_space_group_symop_operation_xyz
'x, y, z'
'-x, y+1/2, -z+1/2'
'-x, -y, -z'
'x, -y-1/2, z-1/2'

loop_
_atom_site_label
_atom_site_type_symbol
_atom_site_fract_x
_atom_site_fract_y
_atom_site_fract_z
_atom_site_U_iso_or_equiv
_atom_site_adp_type
_atom_site_occupancy
_atom_site_site_symmetry_order
_atom_site_calc_flag
_atom_site_refinement_flags_posn
_atom_site_refinement_flags_adp
_atom_site_refinement_flags_occupancy
_atom_site_disorder_assembly
_atom_site_disorder_group
Cl1 Cl 0.67577(5) 0.92588(4) 0.63178(6) 0.07683(19) Uani 1 1 d . . . . .
S1 S 0.26052(4) 0.68430(3) 0.62166(4) 0.04010(11) Uani 1 1 d . . . . .
F1A F 0.37621(11) 0.50666(12) 0.28030(14) 0.0734(5) Uani 0.938(3) 1 d . . P A 1
F2A F 0.30182(14) 0.38687(9) 0.20595(14) 0.0636(4) Uani 0.938(3) 1 d . . P A 1
F3A F 0.23980(12) 0.50677(10) 0.12253(11) 0.0605(4) Uani 0.938(3) 1 d . . P A 1
F4A F 0.07348(14) 0.37360(9) 0.09789(10) 0.0626(4) Uani 0.938(3) 1 d . . P A 1
F5A F 0.12610(16) 0.27140(9) 0.22792(14) 0.0760(5) Uani 0.938(3) 1 d . . P A 1
F6A F -0.04192(14) 0.32120(12) 0.20107(17) 0.0883(7) Uani 0.938(3) 1 d . . P A 1
F1B F 0.3548(12) 0.4095(9) 0.2532(18) 0.053(3) Uiso 0.062(3) 1 d D . P A 2
F2B F 0.2124(14) 0.4579(12) 0.1179(11) 0.053(3) Uiso 0.062(3) 1 d D . P A 2
F3B F 0.3229(15) 0.5477(7) 0.2309(17) 0.053(3) Uiso 0.062(3) 1 d D . P A 2
F4B F 0.1611(10) 0.3046(13) 0.2002(17) 0.053(3) Uiso 0.062(3) 1 d D . P A 2
F5B F 0.0104(14) 0.2815(10) 0.2642(17) 0.053(3) Uiso 0.062(3) 1 d D . P A 2
F6B F 0.0063(14) 0.3624(12) 0.1020(11) 0.053(3) Uiso 0.062(3) 1 d D . P A 2
O1 O 0.05052(9) 0.54831(7) 0.38705(10) 0.0381(2) Uani 1 1 d . . . . .
O2 O 0.17221(10) 0.43934(7) 0.52668(10) 0.0392(3) Uani 1 1 d . . . . .
O3 O 0.16242(11) 0.73762(9) 0.58724(14) 0.0572(3) Uani 1 1 d . . . . .
O4 O 0.28069(12) 0.63657(9) 0.73705(12) 0.0539(3) Uani 1 1 d . . . . .
N2 N 0.25769(12) 0.61484(8) 0.50932(13) 0.0402(3) Uani 1 1 d . . . . .
C1 C 0.32804(14) 0.53630(11) 0.52932(16) 0.0412(4) Uani 1 1 d . . . . .
H1A H 0.351505 0.525090 0.618636 0.049 Uiso 1 1 calc R U . . .
H1B H 0.394912 0.545049 0.494961 0.049 Uiso 1 1 calc R U . . .
C3B C 0.19744(12) 0.47583(9) 0.32458(13) 0.0314(3) Uani 1 1 d . . . . .
C3A C 0.13481(12) 0.56723(10) 0.31724(13) 0.0331(3) Uani 1 1 d . . . . .
C3 C 0.20928(14) 0.64006(10) 0.37896(15) 0.0404(4) Uani 1 1 d . . . . .
H3A H 0.268922 0.650740 0.333578 0.048 Uiso 1 1 calc R U . . .
H3B H 0.165717 0.693140 0.377973 0.048 Uiso 1 1 calc R U . . .
C4 C 0.06306(15) 0.57852(11) 0.18584(15) 0.0429(4) Uani 1 1 d . . . . .
H4 H 0.076138 0.615883 0.123005 0.052 Uiso 1 1 calc R U . . .
C5 C -0.02155(15) 0.52387(12) 0.18050(17) 0.0472(4) Uani 1 1 d . . . . .
H5 H -0.080373 0.514194 0.112383 0.057 Uiso 1 1 calc R U . . .
C6A C 0.09606(13) 0.41138(10) 0.31683(14) 0.0351(3) Uani 1 1 d . . . . .
C6 C -0.00336(14) 0.47981(11) 0.30858(16) 0.0412(4) Uani 1 1 d . . . . .
H6 H -0.071681 0.456835 0.331642 0.049 Uiso 1 1 calc R U . . .
C7 C 0.12852(16) 0.36655(11) 0.45060(15) 0.0424(4) Uani 1 1 d . . . . .
H7 H 0.066746 0.335806 0.477491 0.051 Uiso 1 1 calc R U . . .
C8 C 0.23483(18) 0.31325(11) 0.45775(17) 0.0509(4) Uani 1 1 d . . . . .
H8 H 0.240213 0.252850 0.455082 0.061 Uiso 1 1 calc R U . . .
C9A C 0.26251(13) 0.45910(10) 0.46594(14) 0.0343(3) Uani 1 1 d . . . . .
C9 C 0.31822(16) 0.36983(11) 0.46854(16) 0.0461(4) Uani 1 1 d . . . . .
H9 H 0.394377 0.357850 0.476080 0.055 Uiso 1 1 calc R U . . .
C10 C 0.27633(15) 0.46859(12) 0.23243(16) 0.0431(4) Uani 1 1 d D . . . .
C11 C 0.06557(17) 0.34415(12) 0.21188(17) 0.0497(4) Uani 1 1 d D . . . .
C12 C 0.37836(14) 0.75252(10) 0.62444(14) 0.0358(3) Uani 1 1 d . . . . .
C13 C 0.37281(16) 0.81721(11) 0.53418(16) 0.0471(4) Uani 1 1 d . . . . .
H13 H 0.307617 0.824769 0.473265 0.056 Uiso 1 1 calc R U . . .
C14 C 0.46471(18) 0.87017(12) 0.53558(18) 0.0520(4) Uani 1 1 d . . . . .
H14 H 0.462274 0.913457 0.475213 0.062 Uiso 1 1 calc R U . . .
C15 C 0.56066(16) 0.85838(11) 0.62756(17) 0.0457(4) Uani 1 1 d . . . . .
C16 C 0.56681(16) 0.79409(13) 0.71697(17) 0.0500(4) Uani 1 1 d . . . . .
H16 H 0.632112 0.786629 0.777756 0.060 Uiso 1 1 calc R U . . .
C17 C 0.47496(15) 0.74080(12) 0.71539(16) 0.0439(4) Uani 1 1 d . . . . .
H17 H 0.478017 0.697136 0.775314 0.053 Uiso 1 1 calc R U . . .

loop_
_atom_site_aniso_label
_atom_site_aniso_U_11
_atom_site_aniso_U_22
_atom_site_aniso_U_33
_atom_site_aniso_U_23
_atom_site_aniso_U_13
_atom_site_aniso_U_12
Cl1 0.0723(4) 0.0694(4) 0.0907(4) -0.0084(3) 0.0210(3) -0.0328(3)
S1 0.0421(2) 0.0386(2) 0.0395(2) -0.00522(16) 0.00837(16) -0.00343(16)
F1A 0.0458(7) 0.1116(13) 0.0689(9) -0.0143(8) 0.0257(6) -0.0230(8)
F2A 0.0790(10) 0.0578(8) 0.0642(8) -0.0002(6) 0.0385(7) 0.0195(7)
F3A 0.0748(8) 0.0719(9) 0.0415(6) 0.0142(6) 0.0278(6) 0.0091(7)
F4A 0.0883(11) 0.0628(8) 0.0352(6) -0.0124(5) 0.0091(6) -0.0074(7)
F5A 0.1266(13) 0.0395(7) 0.0590(8) -0.0158(6) 0.0117(8) 0.0070(8)
F6A 0.0754(10) 0.0992(13) 0.0948(12) -0.0522(10) 0.0279(9) -0.0503(10)
O1 0.0363(5) 0.0390(6) 0.0396(6) -0.0081(5) 0.0095(4) -0.0009(5)
O2 0.0508(6) 0.0381(6) 0.0306(5) -0.0020(4) 0.0129(5) -0.0032(5)
O3 0.0449(7) 0.0549(8) 0.0724(9) -0.0116(7) 0.0135(6) 0.0059(6)
O4 0.0670(8) 0.0555(8) 0.0408(6) -0.0001(6) 0.0150(6) -0.0126(7)
N2 0.0462(8) 0.0310(6) 0.0378(7) -0.0046(5) -0.0050(6) -0.0006(6)
C1 0.0382(8) 0.0403(8) 0.0405(8) -0.0026(7) -0.0030(6) 0.0023(7)
C3B 0.0340(7) 0.0318(7) 0.0290(7) -0.0013(5) 0.0081(5) -0.0015(6)
C3A 0.0343(7) 0.0323(7) 0.0313(7) -0.0001(6) 0.0037(6) 0.0001(6)
C3 0.0449(9) 0.0321(8) 0.0395(8) 0.0015(6) -0.0024(7) -0.0043(6)
C4 0.0475(9) 0.0410(9) 0.0356(8) 0.0012(7) -0.0025(7) 0.0040(7)
C5 0.0401(9) 0.0513(10) 0.0439(9) -0.0063(8) -0.0065(7) 0.0033(7)
C6A 0.0410(8) 0.0330(7) 0.0323(7) -0.0048(6) 0.0098(6) -0.0071(6)
C6 0.0341(8) 0.0453(9) 0.0442(9) -0.0092(7) 0.0078(6) -0.0064(7)
C7 0.0574(10) 0.0346(8) 0.0376(8) -0.0010(6) 0.0152(7) -0.0090(7)
C8 0.0781(13) 0.0318(8) 0.0421(9) 0.0046(7) 0.0105(9) 0.0068(8)
C9A 0.0368(7) 0.0340(7) 0.0310(7) 0.0005(6) 0.0045(6) 0.0028(6)
C9 0.0541(10) 0.0407(9) 0.0417(9) 0.0019(7) 0.0059(7) 0.0131(8)
C10 0.0442(9) 0.0483(9) 0.0396(8) -0.0001(7) 0.0153(7) -0.0013(7)
C11 0.0617(11) 0.0437(9) 0.0449(9) -0.0123(7) 0.0137(8) -0.0125(8)
C12 0.0432(8) 0.0317(7) 0.0316(7) -0.0072(6) 0.0052(6) -0.0019(6)
C13 0.0563(10) 0.0409(9) 0.0388(8) 0.0011(7) -0.0024(7) -0.0045(8)
C14 0.0705(12) 0.0390(9) 0.0450(9) 0.0037(7) 0.0083(9) -0.0095(9)
C15 0.0518(10) 0.0394(9) 0.0473(9) -0.0126(7) 0.0137(8) -0.0113(7)
C16 0.0449(10) 0.0539(11) 0.0470(10) -0.0048(8) -0.0002(8) -0.0046(8)
C17 0.0474(9) 0.0429(9) 0.0383(8) 0.0026(7) 0.0019(7) -0.0020(7)

loop_
_atom_type_symbol
_atom_type_description
_atom_type_scat_dispersion_real
_atom_type_scat_dispersion_imag
_atom_type_scat_source
C C 0.0033 0.0016 'International Tables Vol C Tables 4.2.6.8 and 6.1.1.4'
H H 0.0000 0.0000 'International Tables Vol C Tables 4.2.6.8 and 6.1.1.4'
N N 0.0061 0.0033 'International Tables Vol C Tables 4.2.6.8 and 6.1.1.4'
O O 0.0106 0.0060 'International Tables Vol C Tables 4.2.6.8 and 6.1.1.4'
F F 0.0171 0.0103 'International Tables Vol C Tables 4.2.6.8 and 6.1.1.4'
S S 0.1246 0.1234 'International Tables Vol C Tables 4.2.6.8 and 6.1.1.4'
Cl Cl 0.1484 0.1585 'International Tables Vol C Tables 4.2.6.8 and 6.1.1.4'

loop_
_geom_angle_atom_site_label_1
_geom_angle_atom_site_label_2
_geom_angle_atom_site_label_3
_geom_angle
_geom_angle_site_symmetry_1
_geom_angle_site_symmetry_3
_geom_angle_publ_flag
O4 S1 O3 120.44(9) . . ?
O4 S1 N2 107.38(8) . . ?
O3 S1 N2 106.94(8) . . ?
O4 S1 C12 107.16(8) . . ?
O3 S1 C12 107.09(8) . . ?
N2 S1 C12 107.19(8) . . ?
C3A O1 C6 97.09(11) . . ?
C9A O2 C7 97.37(11) . . ?
C1 N2 C3 117.70(13) . . ?
C1 N2 S1 120.51(10) . . ?
C3 N2 S1 119.82(11) . . ?
N2 C1 C9A 109.84(12) . . ?
N2 C1 H1A 109.7 . . ?
C9A C1 H1A 109.7 . . ?
N2 C1 H1B 109.7 . . ?
C9A C1 H1B 109.7 . . ?
H1A C1 H1B 108.2 . . ?
C10 C3B C6A 120.69(13) . . ?
C10 C3B C3A 112.93(12) . . ?
C6A C3B C3A 101.02(11) . . ?
C10 C3B C9A 111.49(12) . . ?
C6A C3B C9A 100.31(11) . . ?
C3A C3B C9A 109.11(11) . . ?
O1 C3A C3 110.21(13) . . ?
O1 C3A C4 100.80(12) . . ?
C3 C3A C4 120.64(13) . . ?
O1 C3A C3B 100.50(11) . . ?
C3 C3A C3B 113.23(12) . . ?
C4 C3A C3B 108.88(12) . . ?
N2 C3 C3A 108.64(12) . . ?
N2 C3 H3A 110.0 . . ?
C3A C3 H3A 110.0 . . ?
N2 C3 H3B 110.0 . . ?
C3A C3 H3B 110.0 . . ?
H3A C3 H3B 108.3 . . ?
C5 C4 C3A 105.09(15) . . ?
C5 C4 H4 127.5 . . ?
C3A C4 H4 127.5 . . ?
C4 C5 C6 106.01(14) . . ?
C4 C5 H5 127.0 . . ?
C6 C5 H5 127.0 . . ?
C11 C6A C3B 122.30(13) . . ?
C11 C6A C7 111.70(13) . . ?
C3B C6A C7 100.31(12) . . ?
C11 C6A C6 109.80(13) . . ?
C3B C6A C6 99.54(12) . . ?
C7 C6A C6 112.50(13) . . ?
O1 C6 C5 100.55(13) . . ?
O1 C6 C6A 101.69(12) . . ?
C5 C6 C6A 108.16(13) . . ?
O1 C6 H6 114.9 . . ?
C5 C6 H6 114.9 . . ?
C6A C6 H6 114.9 . . ?
O2 C7 C8 100.40(14) . . ?
O2 C7 C6A 100.71(12) . . ?
C8 C7 C6A 109.33(14) . . ?
O2 C7 H7 114.9 . . ?
C8 C7 H7 114.9 . . ?
C6A C7 H7 114.9 . . ?
C9 C8 C7 106.23(15) . . ?
C9 C8 H8 126.9 . . ?
C7 C8 H8 126.9 . . ?
O2 C9A C1 109.81(13) . . ?
O2 C9A C9 100.43(13) . . ?
C1 C9A C9 120.30(14) . . ?
O2 C9A C3B 101.76(11) . . ?
C1 C9A C3B 115.03(12) . . ?
C9 C9A C3B 107.00(12) . . ?
C8 C9 C9A 105.03(16) . . ?
C8 C9 H9 127.5 . . ?
C9A C9 H9 127.5 . . ?
F1B C10 F2B 110.0(9) . . ?
F3A C10 F2A 105.69(14) . . ?
F1B C10 F3B 109.6(9) . . ?
F2B C10 F3B 105.5(9) . . ?
F3A C10 F1A 105.40(15) . . ?
F2A C10 F1A 105.04(16) . . ?
F1B C10 C3B 118.2(9) . . ?
F3A C10 C3B 114.90(14) . . ?
F2B C10 C3B 107.3(8) . . ?
F2A C10 C3B 114.45(14) . . ?
F3B C10 C3B 105.4(8) . . ?
F1A C10 C3B 110.51(14) . . ?
F5A C11 F6A 107.17(17) . . ?
F6B C11 F4B 109.9(9) . . ?
F5A C11 F4A 105.21(16) . . ?
F6A C11 F4A 105.13(16) . . ?
F6B C11 F5B 108.1(9) . . ?
F4B C11 F5B 103.3(9) . . ?
F6B C11 C6A 123.2(9) . . ?
F5A C11 C6A 115.24(16) . . ?
F6A C11 C6A 109.15(15) . . ?
F4B C11 C6A 107.1(9) . . ?
F4A C11 C6A 114.26(15) . . ?
F5B C11 C6A 103.3(8) . . ?
C17 C12 C13 120.68(16) . . ?
C17 C12 S1 120.05(13) . . ?
C13 C12 S1 119.27(13) . . ?
C14 C13 C12 119.44(16) . . ?
C14 C13 H13 120.3 . . ?
C12 C13 H13 120.3 . . ?
C13 C14 C15 119.44(17) . . ?
C13 C14 H14 120.3 . . ?
C15 C14 H14 120.3 . . ?
C16 C15 C14 121.37(17) . . ?
C16 C15 Cl1 118.85(15) . . ?
C14 C15 Cl1 119.79(15) . . ?
C15 C16 C17 119.24(16) . . ?
C15 C16 H16 120.4 . . ?
C17 C16 H16 120.4 . . ?
C16 C17 C12 119.82(16) . . ?
C16 C17 H17 120.1 . . ?
C12 C17 H17 120.1 . . ?

loop_
_geom_bond_atom_site_label_1
_geom_bond_atom_site_label_2
_geom_bond_distance
_geom_bond_site_symmetry_2
_geom_bond_publ_flag
Cl1 C15 1.7329(18) . ?
S1 O4 1.4300(13) . ?
S1 O3 1.4307(14) . ?
S1 N2 1.6161(14) . ?
S1 C12 1.7682(16) . ?
F1A C10 1.351(2) . ?
F2A C10 1.337(2) . ?
F3A C10 1.323(2) . ?
F4A C11 1.341(2) . ?
F5A C11 1.328(2) . ?
F6A C11 1.334(2) . ?
F1B C10 1.301(9) . ?
F2B C10 1.336(9) . ?
F3B C10 1.340(8) . ?
F4B C11 1.338(9) . ?
F5B C11 1.361(9) . ?
F6B C11 1.294(9) . ?
O1 C3A 1.4231(19) . ?
O1 C6 1.4259(19) . ?
O2 C9A 1.4234(19) . ?
O2 C7 1.4263(19) . ?
N2 C1 1.468(2) . ?
N2 C3 1.471(2) . ?
C1 C9A 1.512(2) . ?
C1 H1A 0.9700 . ?
C1 H1B 0.9700 . ?
C3B C10 1.525(2) . ?
C3B C6A 1.568(2) . ?
C3B C3A 1.590(2) . ?
C3B C9A 1.599(2) . ?
C3A C3 1.506(2) . ?
C3A C4 1.524(2) . ?
C3 H3A 0.9700 . ?
C3 H3B 0.9700 . ?
C4 C5 1.318(3) . ?
C4 H4 0.9300 . ?
C5 C6 1.523(2) . ?
C5 H5 0.9300 . ?
C6A C11 1.527(2) . ?
C6A C7 1.584(2) . ?
C6A C6 1.589(2) . ?
C6 H6 0.9800 . ?
C7 C8 1.517(3) . ?
C7 H7 0.9800 . ?
C8 C9 1.321(3) . ?
C8 H8 0.9300 . ?
C9A C9 1.525(2) . ?
C9 H9 0.9300 . ?
C12 C17 1.383(2) . ?
C12 C13 1.388(2) . ?
C13 C14 1.378(3) . ?
C13 H13 0.9300 . ?
C14 C15 1.384(3) . ?
C14 H14 0.9300 . ?
C15 C16 1.376(3) . ?
C16 C17 1.380(2) . ?
C16 H16 0.9300 . ?
C17 H17 0.9300 . ?

loop_
_geom_torsion_atom_site_label_1
_geom_torsion_atom_site_label_2
_geom_torsion_atom_site_label_3
_geom_torsion_atom_site_label_4
_geom_torsion
_geom_torsion_site_symmetry_1
_geom_torsion_site_symmetry_2
_geom_torsion_site_symmetry_3
_geom_torsion_site_symmetry_4
_geom_torsion_publ_flag
O4 S1 N2 C1 -32.63(15) . . . . ?
O3 S1 N2 C1 -163.19(13) . . . . ?
C12 S1 N2 C1 82.24(14) . . . . ?
O4 S1 N2 C3 163.69(13) . . . . ?
O3 S1 N2 C3 33.12(15) . . . . ?
C12 S1 N2 C3 -81.45(14) . . . . ?
C3 N2 C1 C9A -56.44(19) . . . . ?
S1 N2 C1 C9A 139.54(12) . . . . ?
C6 O1 C3A C3 -179.82(12) . . . . ?
C6 O1 C3A C4 51.63(13) . . . . ?
C6 O1 C3A C3B -60.11(12) . . . . ?
C10 C3B C3A O1 166.68(12) . . . . ?
C6A C3B C3A O1 36.36(13) . . . . ?
C9A C3B C3A O1 -68.74(13) . . . . ?
C10 C3B C3A C3 -75.81(16) . . . . ?
C6A C3B C3A C3 153.88(13) . . . . ?
C9A C3B C3A C3 48.77(16) . . . . ?
C10 C3B C3A C4 61.33(16) . . . . ?
C6A C3B C3A C4 -68.99(14) . . . . ?
C9A C3B C3A C4 -174.09(12) . . . . ?
C1 N2 C3 C3A 60.48(19) . . . . ?
S1 N2 C3 C3A -135.39(12) . . . . ?
O1 C3A C3 N2 56.69(17) . . . . ?
C4 C3A C3 N2 173.44(14) . . . . ?
C3B C3A C3 N2 -54.99(17) . . . . ?
O1 C3A C4 C5 -33.16(17) . . . . ?
C3 C3A C4 C5 -154.61(16) . . . . ?
C3B C3A C4 C5 71.99(17) . . . . ?
C3A C4 C5 C6 0.79(18) . . . . ?
C10 C3B C6A C11 -5.2(2) . . . . ?
C3A C3B C6A C11 120.08(16) . . . . ?
C9A C3B C6A C11 -127.93(16) . . . . ?
C10 C3B C6A C7 118.84(15) . . . . ?
C3A C3B C6A C7 -115.90(12) . . . . ?
C9A C3B C6A C7 -3.91(14) . . . . ?
C10 C3B C6A C6 -126.01(15) . . . . ?
C3A C3B C6A C6 -0.76(13) . . . . ?
C9A C3B C6A C6 111.24(12) . . . . ?
C3A O1 C6 C5 -50.93(14) . . . . ?
C3A O1 C6 C6A 60.31(13) . . . . ?
C4 C5 C6 O1 31.68(17) . . . . ?
C4 C5 C6 C6A -74.46(17) . . . . ?
C11 C6A C6 O1 -164.62(13) . . . . ?
C3B C6A C6 O1 -35.10(14) . . . . ?
C7 C6A C6 O1 70.33(15) . . . . ?
C11 C6A C6 C5 -59.27(17) . . . . ?
C3B C6A C6 C5 70.25(14) . . . . ?
C7 C6A C6 C5 175.67(13) . . . . ?
C9A O2 C7 C8 51.08(13) . . . . ?
C9A O2 C7 C6A -61.08(13) . . . . ?
C11 C6A C7 O2 169.86(13) . . . . ?
C3B C6A C7 O2 38.80(14) . . . . ?
C6 C6A C7 O2 -66.13(15) . . . . ?
C11 C6A C7 C8 64.74(18) . . . . ?
C3B C6A C7 C8 -66.33(15) . . . . ?
C6 C6A C7 C8 -171.25(13) . . . . ?
O2 C7 C8 C9 -31.60(17) . . . . ?
C6A C7 C8 C9 73.74(17) . . . . ?
C7 O2 C9A C1 -179.41(12) . . . . ?
C7 O2 C9A C9 -51.70(13) . . . . ?
C7 O2 C9A C3B 58.30(13) . . . . ?
N2 C1 C9A O2 -66.58(17) . . . . ?
N2 C1 C9A C9 177.73(14) . . . . ?
N2 C1 C9A C3B 47.45(18) . . . . ?
C10 C3B C9A O2 -161.01(12) . . . . ?
C6A C3B C9A O2 -32.02(13) . . . . ?
C3A C3B C9A O2 73.57(13) . . . . ?
C10 C3B C9A C1 80.35(17) . . . . ?
C6A C3B C9A C1 -150.66(13) . . . . ?
C3A C3B C9A C1 -45.07(17) . . . . ?
C10 C3B C9A C9 -56.11(17) . . . . ?
C6A C3B C9A C9 72.87(14) . . . . ?
C3A C3B C9A C9 178.46(13) . . . . ?
C7 C8 C9 C9A -0.87(18) . . . . ?
O2 C9A C9 C8 33.17(16) . . . . ?
C1 C9A C9 C8 153.62(16) . . . . ?
C3B C9A C9 C8 -72.67(17) . . . . ?
C6A C3B C10 F1B -80.0(10) . . . . ?
C3A C3B C10 F1B 160.5(9) . . . . ?
C9A C3B C10 F1B 37.2(10) . . . . ?
C6A C3B C10 F3A 82.7(2) . . . . ?
C3A C3B C10 F3A -36.8(2) . . . . ?
C9A C3B C10 F3A -160.09(15) . . . . ?
C6A C3B C10 F2B 45.0(9) . . . . ?
C3A C3B C10 F2B -74.5(9) . . . . ?
C9A C3B C10 F2B 162.3(9) . . . . ?
C6A C3B C10 F2A -39.9(2) . . . . ?
C3A C3B C10 F2A -159.40(15) . . . . ?
C9A C3B C10 F2A 77.32(18) . . . . ?
C6A C3B C10 F3B 157.1(8) . . . . ?
C3A C3B C10 F3B 37.6(8) . . . . ?
C9A C3B C10 F3B -85.7(8) . . . . ?
C6A C3B C10 F1A -158.21(15) . . . . ?
C3A C3B C10 F1A 82.28(18) . . . . ?
C9A C3B C10 F1A -41.00(19) . . . . ?
C3B C6A C11 F6B -82.1(10) . . . . ?
C7 C6A C11 F6B 159.2(10) . . . . ?
C6 C6A C11 F6B 33.7(10) . . . . ?
C3B C6A C11 F5A 81.5(2) . . . . ?
C7 C6A C11 F5A -37.1(2) . . . . ?
C6 C6A C11 F5A -162.61(16) . . . . ?
C3B C6A C11 F6A -157.85(17) . . . . ?
C7 C6A C11 F6A 83.5(2) . . . . ?
C6 C6A C11 F6A -42.0(2) . . . . ?
C3B C6A C11 F4B 46.8(9) . . . . ?
C7 C6A C11 F4B -71.8(9) . . . . ?
C6 C6A C11 F4B 162.7(8) . . . . ?
C3B C6A C11 F4A -40.5(2) . . . . ?
C7 C6A C11 F4A -159.14(16) . . . . ?
C6 C6A C11 F4A 75.35(19) . . . . ?
C3B C6A C11 F5B 155.5(8) . . . . ?
C7 C6A C11 F5B 36.8(8) . . . . ?
C6 C6A C11 F5B -88.7(8) . . . . ?
O4 S1 C12 C17 11.68(16) . . . . ?
O3 S1 C12 C17 142.20(14) . . . . ?
N2 S1 C12 C17 -103.33(14) . . . . ?
O4 S1 C12 C13 -168.71(13) . . . . ?
O3 S1 C12 C13 -38.19(15) . . . . ?
N2 S1 C12 C13 76.28(15) . . . . ?
C17 C12 C13 C14 0.0(3) . . . . ?
S1 C12 C13 C14 -179.61(14) . . . . ?
C12 C13 C14 C15 -0.5(3) . . . . ?
C13 C14 C15 C16 0.8(3) . . . . ?
C13 C14 C15 Cl1 -178.86(15) . . . . ?
C14 C15 C16 C17 -0.6(3) . . . . ?
Cl1 C15 C16 C17 179.10(14) . . . . ?
C15 C16 C17 C12 0.0(3) . . . . ?
C13 C12 C17 C16 0.2(3) . . . . ?
S1 C12 C17 C16 179.84(14) . . . . ?
